data_4038193
loop_
_publ_author_name
'Zhang, Yue'
'Li, Jun-Kuan'
'Zhang, Fa-Guang'
'Ma, Jun-An'

_publ_section_title
;
 Catalytic Asymmetric Access to Noncanonical Chiral \a-Amino Acids from
 Cyclic Iminoglyoxylates and Enamides.
;
_journal_name_full 'The Journal of organic chemistry'
_journal_paper_doi 10.1021/acs.joc.0c00436
_journal_year 2020
_chemical_absolute_configuration rmad
_chemical_formula_moiety 'C26 H24 N2 O3'
_chemical_formula_sum 'C26 H24 N2 O3'
_chemical_formula_weight 412.47
_space_group_crystal_system orthorhombic
_space_group_IT_number 19
_space_group_name_Hall 'P 2ac 2ab'
_space_group_name_H-M_alt 'P 21 21 21'
_atom_sites_solution_hydrogens mixed
_atom_sites_solution_primary dual
_audit_creation_date 2019-04-08
_audit_creation_method
;
Olex2 1.2
(compiled 2018.05.29 svn.r3508 for OlexSys, GUI svn.r5506)
;
_cell_angle_alpha 90
_cell_angle_beta 90
_cell_angle_gamma 90
_cell_formula_units_Z 4
_cell_length_a 9.4501(3)
_cell_length_b 9.7777(3)
_cell_length_c 23.5886(8)
_cell_measurement_reflns_used 9305
_cell_measurement_temperature 150
_cell_measurement_theta_max 74.467
_cell_measurement_theta_min 4.895
_cell_volume 2179.59(12)
_computing_cell_refinement 'SAINT V8.38A (?, 2016)'
_computing_data_reduction 'SAINT V8.38A (?, 2016)'
_computing_molecular_graphics 'Olex2 (Dolomanov et al., 2009)'
_computing_publication_material 'Olex2 (Dolomanov et al., 2009)'
_computing_structure_refinement 'ShelXL (Sheldrick, 2015)'
_computing_structure_solution 'ShelXT (Sheldrick, 2015)'
_diffrn_ambient_temperature 150.0
_diffrn_measured_fraction_theta_full 0.983
_diffrn_measured_fraction_theta_max 0.980
_diffrn_measurement_device_type 'Bruker APEX-II CCD'
_diffrn_measurement_method '\f and \w scans'
_diffrn_radiation_type CuK\a
_diffrn_radiation_wavelength 1.54178
_diffrn_reflns_av_R_equivalents 0.0510
_diffrn_reflns_av_unetI/netI 0.0372
_diffrn_reflns_Laue_measured_fraction_full 0.983
_diffrn_reflns_Laue_measured_fraction_max 0.980
_diffrn_reflns_limit_h_max 11
_diffrn_reflns_limit_h_min -11
_diffrn_reflns_limit_k_max 12
_diffrn_reflns_limit_k_min -12
_diffrn_reflns_limit_l_max 29
_diffrn_reflns_limit_l_min -28
_diffrn_reflns_number 23098
_diffrn_reflns_point_group_measured_fraction_full 0.982
_diffrn_reflns_point_group_measured_fraction_max 0.977
_diffrn_reflns_theta_full 67.679
_diffrn_reflns_theta_max 74.486
_diffrn_reflns_theta_min 4.896
_diffrn_standards_number 0
_exptl_absorpt_coefficient_mu 0.663
_exptl_absorpt_correction_T_max 0.7538
_exptl_absorpt_correction_T_min 0.5743
_exptl_absorpt_correction_type multi-scan
_exptl_absorpt_process_details
'SADABS-2016/2 (Bruker,2016/2) was used for absorption correction. wR2(int) was 0.1636 before and 0.0838 after correction. The Ratio of minimum to maximum transmission is 0.7619. The \l/2 correction factor is Not present.'
_exptl_crystal_colour colourless
_exptl_crystal_colour_primary colourless
_exptl_crystal_density_diffrn 1.257
_exptl_crystal_description needle
_exptl_crystal_F_000 872
_exptl_crystal_size_max 0.08
_exptl_crystal_size_mid 0.05
_exptl_crystal_size_min 0.04
_refine_diff_density_max 0.252
_refine_diff_density_min -0.160
_refine_diff_density_rms 0.038
_refine_ls_abs_structure_details
;
 Flack x determined using 1619 quotients [(I+)-(I-)]/[(I+)+(I-)]
 (Parsons, Flack and Wagner, Acta Cryst. B69 (2013) 249-259).
;
_refine_ls_abs_structure_Flack 0.14(9)
_refine_ls_extinction_method none
_refine_ls_goodness_of_fit_ref 1.009
_refine_ls_hydrogen_treatment mixed
_refine_ls_matrix_type full
_refine_ls_number_parameters 285
_refine_ls_number_reflns 4337
_refine_ls_number_restraints 0
_refine_ls_restrained_S_all 1.009
_refine_ls_R_factor_all 0.0460
_refine_ls_R_factor_gt 0.0430
_refine_ls_shift/su_max 0.000
_refine_ls_shift/su_mean 0.000
_refine_ls_structure_factor_coef Fsqd
_refine_ls_weighting_details 'w=1/[\s^2^(Fo^2^)+(0.0682P)^2^+0.5872P] where P=(Fo^2^+2Fc^2^)/3'
_refine_ls_weighting_scheme calc
_refine_ls_wR_factor_gt 0.1172
_refine_ls_wR_factor_ref 0.1202
_reflns_Friedel_coverage 0.742
_reflns_Friedel_fraction_full 0.982
_reflns_Friedel_fraction_max 0.972
_reflns_number_gt 4070
_reflns_number_total 4337
_reflns_threshold_expression 'I > 2\s(I)'
_cod_data_source_file jo0c00436_si_004.cif
_cod_data_source_block zz
_cod_database_code 4038193
_shelx_shelxl_version_number 2018/3
_shelx_space_group_comment
;
The symmetry employed for this shelxl refinement is uniquely defined
by the following loop, which should always be used as a source of
symmetry information in preference to the above space-group names.
They are only intended as comments.
;
_shelx_estimated_absorpt_t_max 0.974
_shelx_estimated_absorpt_t_min 0.949
_olex2_refinement_description
;
1. Fixed Uiso
 At 1.2 times of:
  All C(H) groups, All C(H,H) groups, All N(H) groups
 At 1.5 times of:
  All C(H,H,H) groups
2.a Ternary CH refined with riding coordinates:
 C16(H16)
2.b Secondary CH2 refined with riding coordinates:
 C14(H14A,H14B)
2.c Aromatic/amide H refined with riding coordinates:
 N28(H28), C5(H5), C17(H17), C20(H20), C13(H13), C3(H3), C4(H4), C9(H9),
 C1(H1), C2(H2), C12(H12), C10(H10), C21(H21), C24(H24), C11(H11), C22(H22),
 C23(H23)
2.d Idealised Me refined as rotating group:
 C26(H26A,H26B,H26C)
;
_olex2_submission_special_instructions 'No special instructions were received'

loop_
_space_group_symop_operation_xyz
'x, y, z'
'-x+1/2, -y, z+1/2'
'-x, y+1/2, -z+1/2'
'x+1/2, -y+1/2, -z'

loop_
_atom_site_label
_atom_site_type_symbol
_atom_site_fract_x
_atom_site_fract_y
_atom_site_fract_z
_atom_site_U_iso_or_equiv
_atom_site_adp_type
_atom_site_occupancy
_atom_site_site_symmetry_order
_atom_site_calc_flag
_atom_site_refinement_flags_posn
_atom_site_refinement_flags_adp
_atom_site_refinement_flags_occupancy
_atom_site_disorder_assembly
_atom_site_disorder_group
O2 O 0.8310(2) 0.2433(2) 0.52720(8) 0.0455(5) Uani 1 1 d . . . . .
O3 O 0.91674(19) 0.7160(2) 0.50967(10) 0.0472(5) Uani 1 1 d . . . . .
O1 O 0.6728(2) 0.0894(2) 0.54818(9) 0.0450(5) Uani 1 1 d . . . . .
N27 N 0.4757(2) 0.2910(2) 0.58449(9) 0.0308(4) Uani 1 1 d . . . . .
N28 N 0.6818(2) 0.6896(2) 0.51856(9) 0.0338(5) Uani 1 1 d . . . . .
H28 H 0.597343 0.722189 0.510536 0.041 Uiso 1 1 calc R . . . .
C15 C 0.7143(3) 0.2191(3) 0.54620(10) 0.0357(5) Uani 1 1 d . . . . .
C18 C 0.6923(3) 0.5709(3) 0.55357(10) 0.0311(5) Uani 1 1 d . . . . .
C16 C 0.6226(3) 0.3294(3) 0.57271(10) 0.0310(5) Uani 1 1 d . . . . .
H16 H 0.666589 0.352311 0.610069 0.037 Uiso 1 1 calc R . . . .
C25 C 0.7958(3) 0.7532(3) 0.49748(12) 0.0339(5) Uani 1 1 d . . . . .
C19 C 0.7692(3) 0.5855(3) 0.60844(11) 0.0345(5) Uani 1 1 d . . . . .
C7 C 0.4666(3) 0.1512(2) 0.60790(10) 0.0307(5) Uani 1 1 d . . . . .
C8 C 0.5443(3) 0.1496(3) 0.66497(11) 0.0331(5) Uani 1 1 d . . . . .
C5 C 0.2718(3) -0.0244(3) 0.62212(12) 0.0413(6) Uani 1 1 d . . . . .
H5 H 0.342967 -0.093025 0.622016 0.050 Uiso 1 1 calc R . . . .
C6 C 0.3105(3) 0.1119(3) 0.61634(10) 0.0333(5) Uani 1 1 d . . . . .
C17 C 0.6286(3) 0.4573(3) 0.53753(11) 0.0333(5) Uani 1 1 d . . . . .
H17 H 0.583701 0.456294 0.501496 0.040 Uiso 1 1 calc R . . . .
C14 C 0.5299(3) 0.0536(3) 0.56411(12) 0.0389(6) Uani 1 1 d . . . . .
H14A H 0.529532 -0.040316 0.579787 0.047 Uiso 1 1 calc R . . . .
H14B H 0.469543 0.053849 0.529813 0.047 Uiso 1 1 calc R . . . .
C26 C 0.7681(3) 0.8684(3) 0.45684(12) 0.0387(6) Uani 1 1 d . . . . .
H26A H 0.801934 0.954381 0.473302 0.058 Uiso 1 1 calc GR . . . .
H26B H 0.666212 0.875023 0.449549 0.058 Uiso 1 1 calc GR . . . .
H26C H 0.817960 0.850848 0.421151 0.058 Uiso 1 1 calc GR . . . .
C20 C 0.9002(3) 0.5245(3) 0.61697(13) 0.0434(6) Uani 1 1 d . . . . .
H20 H 0.944062 0.476093 0.586808 0.052 Uiso 1 1 calc R . . . .
C13 C 0.6279(3) 0.0425(3) 0.68260(14) 0.0458(7) Uani 1 1 d . . . . .
H13 H 0.638737 -0.035441 0.658934 0.055 Uiso 1 1 calc R . . . .
C3 C 0.0281(3) 0.0362(4) 0.62897(13) 0.0492(7) Uani 1 1 d . . . . .
H3 H -0.068455 0.010500 0.632368 0.059 Uiso 1 1 calc R . . . .
C4 C 0.1307(3) -0.0622(3) 0.62806(13) 0.0486(7) Uani 1 1 d . . . . .
H4 H 0.105831 -0.155938 0.631466 0.058 Uiso 1 1 calc R . . . .
C9 C 0.5331(3) 0.2644(3) 0.70014(11) 0.0461(7) Uani 1 1 d . . . . .
H9 H 0.475767 0.339209 0.688567 0.055 Uiso 1 1 calc R . . . .
C1 C 0.2048(3) 0.2097(3) 0.61836(13) 0.0428(6) Uani 1 1 d . . . . .
H1 H 0.228375 0.303810 0.615187 0.051 Uiso 1 1 calc R . . . .
C2 C 0.0635(3) 0.1707(4) 0.62504(14) 0.0505(7) Uani 1 1 d . . . . .
H2 H -0.008318 0.238527 0.626850 0.061 Uiso 1 1 calc R . . . .
C12 C 0.6969(4) 0.0470(4) 0.73486(16) 0.0584(9) Uani 1 1 d . . . . .
H12 H 0.752551 -0.028503 0.746932 0.070 Uiso 1 1 calc R . . . .
C10 C 0.6039(4) 0.2711(5) 0.75148(13) 0.0594(9) Uani 1 1 d . . . . .
H10 H 0.596960 0.350670 0.774393 0.071 Uiso 1 1 calc R . . . .
C21 C 0.9676(4) 0.5336(4) 0.66895(15) 0.0561(8) Uani 1 1 d . . . . .
H21 H 1.056970 0.490915 0.674229 0.067 Uiso 1 1 calc R . . . .
C24 C 0.7081(4) 0.6545(4) 0.65277(15) 0.0613(9) Uani 1 1 d . . . . .
H24 H 0.618867 0.697477 0.647607 0.074 Uiso 1 1 calc R . . . .
C11 C 0.6845(4) 0.1613(4) 0.76916(14) 0.0601(9) Uani 1 1 d . . . . .
H11 H 0.731381 0.164177 0.804772 0.072 Uiso 1 1 calc R . . . .
C22 C 0.9066(5) 0.6035(4) 0.71264(15) 0.0671(10) Uani 1 1 d . . . . .
H22 H 0.954406 0.611358 0.747914 0.081 Uiso 1 1 calc R . . . .
C23 C 0.7756(6) 0.6625(5) 0.70550(17) 0.0788(13) Uani 1 1 d . . . . .
H23 H 0.731142 0.708425 0.736201 0.095 Uiso 1 1 calc R . . . .
H27 H 0.428(3) 0.295(3) 0.5518(13) 0.032(7) Uiso 1 1 d . . . . .

loop_
_atom_site_aniso_label
_atom_site_aniso_U_11
_atom_site_aniso_U_22
_atom_site_aniso_U_33
_atom_site_aniso_U_23
_atom_site_aniso_U_13
_atom_site_aniso_U_12
O2 0.0378(10) 0.0549(13) 0.0438(10) 0.0049(9) 0.0101(8) 0.0031(9)
O3 0.0264(9) 0.0440(11) 0.0711(14) 0.0189(10) 0.0075(9) 0.0030(8)
O1 0.0458(11) 0.0367(10) 0.0524(11) -0.0098(9) 0.0114(9) 0.0026(9)
N27 0.0278(9) 0.0310(11) 0.0337(10) 0.0032(8) -0.0026(8) -0.0027(9)
N28 0.0241(9) 0.0325(11) 0.0447(12) 0.0074(9) -0.0020(8) -0.0002(9)
C15 0.0382(13) 0.0414(13) 0.0275(11) 0.0012(10) 0.0006(10) 0.0025(12)
C18 0.0241(10) 0.0317(12) 0.0376(12) 0.0051(10) 0.0011(9) 0.0018(9)
C16 0.0291(11) 0.0327(12) 0.0313(11) 0.0006(10) -0.0025(9) -0.0022(10)
C25 0.0303(12) 0.0283(11) 0.0431(13) 0.0004(10) 0.0037(10) 0.0007(10)
C19 0.0371(13) 0.0275(11) 0.0388(13) 0.0013(10) -0.0041(10) -0.0020(10)
C7 0.0307(12) 0.0286(12) 0.0328(12) 0.0012(9) -0.0011(9) -0.0014(10)
C8 0.0290(11) 0.0372(13) 0.0329(12) 0.0039(10) 0.0001(10) -0.0037(10)
C5 0.0409(15) 0.0386(14) 0.0443(14) 0.0036(12) -0.0028(11) -0.0057(12)
C6 0.0322(12) 0.0371(12) 0.0307(11) 0.0006(10) -0.0043(10) -0.0014(11)
C17 0.0304(12) 0.0356(13) 0.0340(12) 0.0055(11) -0.0021(10) -0.0022(11)
C14 0.0447(15) 0.0316(13) 0.0406(13) -0.0058(11) 0.0029(11) -0.0037(12)
C26 0.0382(13) 0.0315(12) 0.0464(15) 0.0024(11) 0.0049(11) 0.0008(11)
C20 0.0363(14) 0.0482(15) 0.0457(15) -0.0072(13) -0.0079(12) 0.0048(13)
C13 0.0388(14) 0.0401(15) 0.0584(17) 0.0030(14) -0.0109(13) -0.0005(13)
C3 0.0362(14) 0.066(2) 0.0460(15) 0.0061(15) -0.0038(12) -0.0112(15)
C4 0.0470(16) 0.0446(16) 0.0540(17) 0.0051(13) -0.0035(13) -0.0141(14)
C9 0.0476(15) 0.0541(18) 0.0366(14) -0.0050(13) -0.0040(12) 0.0112(15)
C1 0.0364(14) 0.0387(14) 0.0534(16) 0.0036(13) 0.0031(12) 0.0008(12)
C2 0.0351(15) 0.0574(18) 0.0591(18) 0.0064(16) 0.0001(13) 0.0044(14)
C12 0.0487(18) 0.059(2) 0.067(2) 0.0153(17) -0.0190(16) 0.0025(17)
C10 0.062(2) 0.078(2) 0.0385(15) -0.0129(16) -0.0058(13) 0.0092(19)
C21 0.0530(18) 0.0603(19) 0.0551(18) -0.0033(16) -0.0206(15) 0.0039(17)
C24 0.066(2) 0.062(2) 0.0558(19) -0.0132(16) -0.0035(16) 0.0211(18)
C11 0.0496(18) 0.089(3) 0.0415(15) 0.0038(17) -0.0125(14) 0.0001(19)
C22 0.085(3) 0.067(2) 0.0490(18) -0.0104(17) -0.0232(18) 0.002(2)
C23 0.105(4) 0.075(3) 0.056(2) -0.026(2) -0.003(2) 0.022(3)

loop_
_atom_type_symbol
_atom_type_description
_atom_type_scat_dispersion_real
_atom_type_scat_dispersion_imag
_atom_type_scat_source
C C 0.0181 0.0091 'International Tables Vol C Tables 4.2.6.8 and 6.1.1.4'
H H 0.0000 0.0000 'International Tables Vol C Tables 4.2.6.8 and 6.1.1.4'
N N 0.0311 0.0180 'International Tables Vol C Tables 4.2.6.8 and 6.1.1.4'
O O 0.0492 0.0322 'International Tables Vol C Tables 4.2.6.8 and 6.1.1.4'

loop_
_geom_angle_atom_site_label_1
_geom_angle_atom_site_label_2
_geom_angle_atom_site_label_3
_geom_angle
_geom_angle_site_symmetry_1
_geom_angle_site_symmetry_3
_geom_angle_publ_flag
C15 O1 C14 121.1(2) . . ?
C16 N27 C7 111.29(19) . . ?
C16 N27 H27 107.9(19) . . ?
C7 N27 H27 109(2) . . ?
C18 N28 H28 118.8 . . ?
C25 N28 H28 118.8 . . ?
C25 N28 C18 122.4(2) . . ?
O2 C15 O1 117.9(3) . . ?
O2 C15 C16 122.1(3) . . ?
O1 C15 C16 119.6(2) . . ?
N28 C18 C19 117.3(2) . . ?
C17 C18 N28 119.1(2) . . ?
C17 C18 C19 123.5(2) . . ?
N27 C16 C15 115.9(2) . . ?
N27 C16 H16 106.5 . . ?
N27 C16 C17 110.7(2) . . ?
C15 C16 H16 106.5 . . ?
C17 C16 C15 110.0(2) . . ?
C17 C16 H16 106.5 . . ?
O3 C25 N28 121.5(2) . . ?
O3 C25 C26 122.1(2) . . ?
N28 C25 C26 116.4(2) . . ?
C20 C19 C18 121.3(2) . . ?
C24 C19 C18 120.2(3) . . ?
C24 C19 C20 118.4(3) . . ?
N27 C7 C8 108.0(2) . . ?
N27 C7 C6 109.6(2) . . ?
N27 C7 C14 107.6(2) . . ?
C8 C7 C6 110.1(2) . . ?
C14 C7 C8 113.5(2) . . ?
C14 C7 C6 107.9(2) . . ?
C13 C8 C7 123.2(2) . . ?
C13 C8 C9 118.4(2) . . ?
C9 C8 C7 118.4(2) . . ?
C6 C5 H5 119.4 . . ?
C6 C5 C4 121.2(3) . . ?
C4 C5 H5 119.4 . . ?
C5 C6 C7 120.3(2) . . ?
C1 C6 C7 121.7(2) . . ?
C1 C6 C5 118.0(3) . . ?
C18 C17 C16 124.1(2) . . ?
C18 C17 H17 118.0 . . ?
C16 C17 H17 118.0 . . ?
O1 C14 C7 113.0(2) . . ?
O1 C14 H14A 109.0 . . ?
O1 C14 H14B 109.0 . . ?
C7 C14 H14A 109.0 . . ?
C7 C14 H14B 109.0 . . ?
H14A C14 H14B 107.8 . . ?
C25 C26 H26A 109.5 . . ?
C25 C26 H26B 109.5 . . ?
C25 C26 H26C 109.5 . . ?
H26A C26 H26B 109.5 . . ?
H26A C26 H26C 109.5 . . ?
H26B C26 H26C 109.5 . . ?
C19 C20 H20 119.6 . . ?
C21 C20 C19 120.7(3) . . ?
C21 C20 H20 119.6 . . ?
C8 C13 H13 119.6 . . ?
C8 C13 C12 120.7(3) . . ?
C12 C13 H13 119.6 . . ?
C4 C3 H3 119.8 . . ?
C2 C3 H3 119.8 . . ?
C2 C3 C4 120.4(3) . . ?
C5 C4 H4 120.2 . . ?
C3 C4 C5 119.7(3) . . ?
C3 C4 H4 120.2 . . ?
C8 C9 H9 119.4 . . ?
C10 C9 C8 121.3(3) . . ?
C10 C9 H9 119.4 . . ?
C6 C1 H1 119.8 . . ?
C6 C1 C2 120.4(3) . . ?
C2 C1 H1 119.8 . . ?
C3 C2 C1 120.4(3) . . ?
C3 C2 H2 119.8 . . ?
C1 C2 H2 119.8 . . ?
C13 C12 H12 119.9 . . ?
C11 C12 C13 120.2(3) . . ?
C11 C12 H12 119.9 . . ?
C9 C10 H10 120.2 . . ?
C11 C10 C9 119.6(3) . . ?
C11 C10 H10 120.2 . . ?
C20 C21 H21 119.8 . . ?
C22 C21 C20 120.4(3) . . ?
C22 C21 H21 119.8 . . ?
C19 C24 H24 119.6 . . ?
C19 C24 C23 120.9(3) . . ?
C23 C24 H24 119.6 . . ?
C12 C11 H11 120.1 . . ?
C10 C11 C12 119.8(3) . . ?
C10 C11 H11 120.1 . . ?
C21 C22 H22 120.1 . . ?
C21 C22 C23 119.9(3) . . ?
C23 C22 H22 120.1 . . ?
C24 C23 H23 120.2 . . ?
C22 C23 C24 119.7(4) . . ?
C22 C23 H23 120.2 . . ?

loop_
_geom_bond_atom_site_label_1
_geom_bond_atom_site_label_2
_geom_bond_distance
_geom_bond_site_symmetry_2
_geom_bond_publ_flag
O2 C15 1.214(3) . ?
O3 C25 1.233(3) . ?
O1 C15 1.328(4) . ?
O1 C14 1.444(4) . ?
N27 C16 1.464(3) . ?
N27 C7 1.477(3) . ?
N27 H27 0.89(3) . ?
N28 H28 0.8800 . ?
N28 C18 1.428(3) . ?
N28 C25 1.340(3) . ?
C15 C16 1.519(4) . ?
C18 C19 1.491(4) . ?
C18 C17 1.319(4) . ?
C16 H16 1.0000 . ?
C16 C17 1.502(3) . ?
C25 C26 1.502(4) . ?
C19 C20 1.388(4) . ?
C19 C24 1.372(4) . ?
C7 C8 1.534(3) . ?
C7 C6 1.537(4) . ?
C7 C14 1.528(4) . ?
C8 C13 1.376(4) . ?
C8 C9 1.400(4) . ?
C5 H5 0.9500 . ?
C5 C6 1.389(4) . ?
C5 C4 1.391(4) . ?
C6 C1 1.383(4) . ?
C17 H17 0.9500 . ?
C14 H14A 0.9900 . ?
C14 H14B 0.9900 . ?
C26 H26A 0.9800 . ?
C26 H26B 0.9800 . ?
C26 H26C 0.9800 . ?
C20 H20 0.9500 . ?
C20 C21 1.385(4) . ?
C13 H13 0.9500 . ?
C13 C12 1.395(5) . ?
C3 H3 0.9500 . ?
C3 C4 1.366(5) . ?
C3 C2 1.360(5) . ?
C4 H4 0.9500 . ?
C9 H9 0.9500 . ?
C9 C10 1.385(4) . ?
C1 H1 0.9500 . ?
C1 C2 1.398(4) . ?
C2 H2 0.9500 . ?
C12 H12 0.9500 . ?
C12 C11 1.385(6) . ?
C10 H10 0.9500 . ?
C10 C11 1.381(6) . ?
C21 H21 0.9500 . ?
C21 C22 1.364(6) . ?
C24 H24 0.9500 . ?
C24 C23 1.400(5) . ?
C11 H11 0.9500 . ?
C22 H22 0.9500 . ?
C22 C23 1.376(6) . ?
C23 H23 0.9500 . ?
